data_2219720
loop_
_publ_author_name
'Shi, Wen-Juan'

_publ_section_title
;\m-1,2-Bis(diphenylphosphino)ethane-\k^2^<i>P</i>:<i>P</i>'-bis{[1,2-bis(diphenylphosphino)ethane-\k^2^<i>P</i>,<i>P</i>']bromidocopper(I)}
 acetone disolvate
;
_journal_coeditor_code SJ2542
_journal_issue 10
_journal_name_full 'Acta Crystallographica Section E'
_journal_page_first m1346
_journal_page_last m1347
_journal_paper_doi 10.1107/S1600536808031000
_journal_volume 64
_journal_year 2008
_chemical_formula_iupac '[Cu2 Br2 (C26 H24 P2)3] , 2C3 H6 O'
_chemical_formula_moiety 'C78 H72 Br2 Cu2 P6 , 2C3 H6 O'
_chemical_formula_sum 'C84 H84 Br2 Cu2 O2 P6'
_chemical_formula_weight 1598.23
_chemical_name_systematic
;bis{[1,2-bis(diphenylphosphino)ethane-\k^2^<i>P</i>,<i>P</i>']bromidocopper(I)}
acetone
 disolvate
;
_space_group_IT_number 14
_symmetry_cell_setting monoclinic
_symmetry_space_group_name_Hall '-P 2yn'
_symmetry_space_group_name_H-M 'P 1 21/n 1'
_atom_sites_solution_hydrogens geom
_atom_sites_solution_primary direct
_atom_sites_solution_secondary difmap
_audit_creation_method SHELXL97
_cell_angle_alpha 90.00
_cell_angle_beta 105.9320(10)
_cell_angle_gamma 90.00
_cell_formula_units_Z 2
_cell_length_a 12.5301(6)
_cell_length_b 21.8966(10)
_cell_length_c 14.8028(7)
_cell_measurement_reflns_used 6062
_cell_measurement_temperature 295(2)
_cell_measurement_theta_max 23.54
_cell_measurement_theta_min 2.34
_cell_volume 3905.4(3)
_computing_cell_refinement 'SAINT (Bruker, 2002)'
_computing_data_collection 'SMART (Bruker, 2002)'
_computing_data_reduction 'SAINT (Bruker, 2002)'
_computing_molecular_graphics 'SHELXTL (Sheldrick, 2008)'
_computing_publication_material 'SHELXTL (Sheldrick, 2008)'
_computing_structure_refinement 'SHELXL97 (Sheldrick, 2008)'
_computing_structure_solution 'SHELXS97 (Sheldrick, 2008)'
_diffrn_ambient_temperature 295(2)
_diffrn_measured_fraction_theta_full 0.992
_diffrn_measured_fraction_theta_max 0.992
_diffrn_measurement_device_type 'Bruker SMART APEX area-detector'
_diffrn_measurement_method '\f and \w scans'
_diffrn_radiation_monochromator graphite
_diffrn_radiation_source 'fine-focus sealed tube'
_diffrn_radiation_type MoK\a
_diffrn_radiation_wavelength 0.71073
_diffrn_reflns_av_R_equivalents 0.0353
_diffrn_reflns_av_sigmaI/netI 0.0395
_diffrn_reflns_limit_h_max 16
_diffrn_reflns_limit_h_min -16
_diffrn_reflns_limit_k_max 28
_diffrn_reflns_limit_k_min -28
_diffrn_reflns_limit_l_max 19
_diffrn_reflns_limit_l_min -19
_diffrn_reflns_number 33389
_diffrn_reflns_theta_full 27.50
_diffrn_reflns_theta_max 27.50
_diffrn_reflns_theta_min 1.86
_diffrn_standards_number 0
_exptl_absorpt_coefficient_mu 1.736
_exptl_absorpt_correction_T_max 0.752
_exptl_absorpt_correction_T_min 0.691
_exptl_absorpt_correction_type multi-scan
_exptl_absorpt_process_details '(SADABS; Sheldrick, 1996)'
_exptl_crystal_colour colourless
_exptl_crystal_density_diffrn 1.359
_exptl_crystal_density_method 'not measured'
_exptl_crystal_description block
_exptl_crystal_F_000 1644
_exptl_crystal_size_max 0.20
_exptl_crystal_size_mid 0.18
_exptl_crystal_size_min 0.17
_refine_diff_density_max 0.749
_refine_diff_density_min -0.418
_refine_ls_extinction_method none
_refine_ls_goodness_of_fit_ref 1.021
_refine_ls_hydrogen_treatment constr
_refine_ls_matrix_type full
_refine_ls_number_parameters 435
_refine_ls_number_reflns 8907
_refine_ls_number_restraints 0
_refine_ls_restrained_S_all 1.021
_refine_ls_R_factor_all 0.0709
_refine_ls_R_factor_gt 0.0472
_refine_ls_shift/su_max 0.001
_refine_ls_shift/su_max_lt 0.001
_refine_ls_shift/su_mean <0.001
_refine_ls_structure_factor_coef Fsqd
_refine_ls_weighting_details 'calc w = 1/[\s^2^(Fo^2^)+(0.0643P)^2^+1.6786P] where P=(Fo^2^+2Fc^2^)/3'
_refine_ls_weighting_scheme calc
_refine_ls_wR_factor_gt 0.1161
_refine_ls_wR_factor_ref 0.1292
_reflns_number_gt 6429
_reflns_number_total 8907
_reflns_threshold_expression I>2\s(I)
_cod_data_source_file sj2542.cif
_cod_data_source_block I
_cod_original_sg_symbol_H-M 'P 21/n'
_cod_database_code 2219720
_cod_database_fobs_code 2219720

loop_
_symmetry_equiv_pos_as_xyz
'x, y, z'
'x+1/2, -y+1/2, z+1/2'
'-x, -y, -z'
'-x-1/2, y-1/2, -z-1/2'

loop_
_atom_site_type_symbol
_atom_site_label
_atom_site_fract_x
_atom_site_fract_y
_atom_site_fract_z
_atom_site_U_iso_or_equiv
_atom_site_adp_type
_atom_site_calc_flag
_atom_site_refinement_flags
_atom_site_occupancy
Cu Cu1 0.37525(3) 0.569117(17) 0.27963(2) 0.04207(12) Uani d . 1
Br Br1 0.43216(4) 0.472630(18) 0.22494(3) 0.06925(14) Uani d . 1
P P1 0.19903(6) 0.57078(4) 0.29823(5) 0.04037(18) Uani d . 1
P P2 0.32268(6) 0.64379(4) 0.16474(5) 0.04127(18) Uani d . 1
P P3 0.51111(6) 0.58486(4) 0.41525(5) 0.04102(19) Uani d . 1
O O1 0.6704(6) 0.6982(3) 0.0724(5) 0.200(2) Uani d U 1
C C1 0.0907(3) 0.52128(14) 0.2279(2) 0.0460(7) Uani d . 1
C C2 -0.0179(3) 0.52408(17) 0.2345(3) 0.0589(9) Uani d . 1
H H2 -0.0345 0.5479 0.2809 0.071 Uiso calc R 1
C C3 -0.1007(3) 0.4917(2) 0.1726(3) 0.0726(11) Uani d . 1
H H3 -0.1730 0.4937 0.1776 0.087 Uiso calc R 1
C C4 -0.0775(4) 0.4568(2) 0.1038(3) 0.0771(12) Uani d . 1
H H4 -0.1342 0.4356 0.0617 0.093 Uiso calc R 1
C C5 0.0292(4) 0.4530(2) 0.0968(3) 0.0753(12) Uani d . 1
H H5 0.0451 0.4290 0.0503 0.090 Uiso calc R 1
C C6 0.1137(3) 0.48532(16) 0.1596(2) 0.0571(9) Uani d . 1
H H6 0.1862 0.4825 0.1552 0.069 Uiso calc R 1
C C7 0.1730(2) 0.57326(15) 0.4131(2) 0.0462(7) Uani d . 1
C C8 0.1871(4) 0.6258(2) 0.4651(3) 0.0743(12) Uani d . 1
H H8 0.2035 0.6620 0.4388 0.089 Uiso calc R 1
C C9 0.1774(4) 0.6263(2) 0.5561(3) 0.0931(14) Uani d . 1
H H9 0.1868 0.6625 0.5902 0.112 Uiso calc R 1
C C10 0.1542(4) 0.5734(2) 0.5954(3) 0.0840(13) Uani d . 1
H H10 0.1466 0.5737 0.6562 0.101 Uiso calc R 1
C C11 0.1421(4) 0.5207(2) 0.5464(3) 0.0732(11) Uani d . 1
H H11 0.1280 0.4846 0.5741 0.088 Uiso calc R 1
C C12 0.1507(3) 0.52019(17) 0.4549(3) 0.0583(9) Uani d . 1
H H12 0.1414 0.4837 0.4215 0.070 Uiso calc R 1
C C13 0.1466(3) 0.64480(15) 0.2445(2) 0.0500(8) Uani d . 1
H H13A 0.0672 0.6476 0.2358 0.060 Uiso calc R 1
H H13B 0.1822 0.6780 0.2850 0.060 Uiso calc R 1
C C14 0.1726(2) 0.64918(15) 0.1491(2) 0.0475(7) Uani d . 1
H H14A 0.1453 0.6877 0.1193 0.057 Uiso calc R 1
H H14B 0.1352 0.6164 0.1085 0.057 Uiso calc R 1
C C15 0.3318(3) 0.63429(15) 0.0446(2) 0.0470(7) Uani d . 1
C C16 0.3772(3) 0.58138(18) 0.0207(3) 0.0615(9) Uani d . 1
H H16 0.4025 0.5511 0.0655 0.074 Uiso calc R 1
C C17 0.3851(4) 0.5733(2) -0.0706(3) 0.0768(12) Uani d . 1
H H17 0.4163 0.5376 -0.0860 0.092 Uiso calc R 1
C C18 0.3486(4) 0.6159(3) -0.1366(3) 0.0796(13) Uani d . 1
H H18 0.3539 0.6097 -0.1974 0.096 Uiso calc R 1
C C19 0.3035(4) 0.6686(2) -0.1138(3) 0.0823(13) Uani d . 1
H H19 0.2784 0.6984 -0.1596 0.099 Uiso calc R 1
C C20 0.2945(3) 0.67856(19) -0.0235(2) 0.0662(10) Uani d . 1
H H20 0.2637 0.7146 -0.0090 0.079 Uiso calc R 1
C C21 0.3690(3) 0.72282(16) 0.1894(2) 0.0531(8) Uani d . 1
C C22 0.4791(3) 0.7350(2) 0.1940(3) 0.0744(11) Uani d . 1
H H22 0.5254 0.7040 0.1840 0.089 Uiso calc R 1
C C23 0.5198(5) 0.7950(3) 0.2142(4) 0.1008(16) Uani d . 1
H H23 0.5935 0.8036 0.2176 0.121 Uiso calc R 1
C C24 0.4521(6) 0.8405(3) 0.2287(4) 0.1076(17) Uani d . 1
H H24 0.4797 0.8800 0.2412 0.129 Uiso calc R 1
C C25 0.3452(5) 0.8287(2) 0.2252(3) 0.0970(15) Uani d . 1
H H25 0.2997 0.8597 0.2364 0.116 Uiso calc R 1
C C26 0.3033(4) 0.76971(17) 0.2049(3) 0.0718(10) Uani d . 1
H H26 0.2294 0.7620 0.2017 0.086 Uiso calc R 1
C C27 0.4849(3) 0.64567(15) 0.4905(2) 0.0475(7) Uani d . 1
C C28 0.4577(3) 0.70269(16) 0.4509(3) 0.0602(9) Uani d . 1
H H28 0.4553 0.7085 0.3881 0.072 Uiso calc R 1
C C29 0.4343(4) 0.75082(19) 0.5011(3) 0.0774(12) Uani d . 1
H H29 0.4174 0.7889 0.4728 0.093 Uiso calc R 1
C C30 0.4358(4) 0.7428(2) 0.5926(4) 0.0809(13) Uani d . 1
H H30 0.4183 0.7752 0.6267 0.097 Uiso calc R 1
C C31 0.4630(4) 0.6877(2) 0.6339(3) 0.0831(13) Uani d . 1
H H31 0.4651 0.6825 0.6967 0.100 Uiso calc R 1
C C32 0.4880(3) 0.63863(18) 0.5832(3) 0.0651(10) Uani d . 1
H H32 0.5068 0.6010 0.6124 0.078 Uiso calc R 1
C C33 0.6459(2) 0.60902(15) 0.4006(2) 0.0472(7) Uani d . 1
C C34 0.6647(3) 0.6054(2) 0.3137(3) 0.0666(10) Uani d . 1
H H34 0.6106 0.5895 0.2630 0.080 Uiso calc R 1
C C35 0.7655(4) 0.6258(2) 0.3016(3) 0.0855(14) Uani d . 1
H H35 0.7780 0.6238 0.2426 0.103 Uiso calc R 1
C C36 0.8450(4) 0.6485(2) 0.3751(4) 0.0830(13) Uani d . 1
H H36 0.9117 0.6620 0.3662 0.100 Uiso calc R 1
C C37 0.8283(3) 0.65166(19) 0.4613(4) 0.0785(12) Uani d . 1
H H37 0.8838 0.6667 0.5118 0.094 Uiso calc R 1
C C38 0.7281(3) 0.63241(17) 0.4743(3) 0.0627(9) Uani d . 1
H H38 0.7162 0.6353 0.5335 0.075 Uiso calc R 1
C C39 0.5496(2) 0.51720(14) 0.4915(2) 0.0455(7) Uani d . 1
H H39A 0.5914 0.4894 0.4632 0.055 Uiso calc R 1
H H39B 0.5979 0.5300 0.5516 0.055 Uiso calc R 1
C C40 0.6595(9) 0.6699(4) 0.0016(8) 0.188(2) Uani d . 1
C C41 0.6260(8) 0.6948(4) -0.0902(6) 0.193(2) Uani d . 1
H H41A 0.5854 0.7319 -0.0894 0.289 Uiso calc R 1
H H41B 0.5795 0.6661 -0.1320 0.289 Uiso calc R 1
H H41C 0.6903 0.7034 -0.1113 0.289 Uiso calc R 1
C C42 0.7128(8) 0.6120(4) 0.0087(7) 0.198(3) Uani d . 1
H H42A 0.7886 0.6160 0.0453 0.297 Uiso calc R 1
H H42B 0.7104 0.5975 -0.0530 0.297 Uiso calc R 1
H H42C 0.6752 0.5835 0.0387 0.297 Uiso calc R 1

loop_
_atom_site_aniso_label
_atom_site_aniso_U_11
_atom_site_aniso_U_22
_atom_site_aniso_U_33
_atom_site_aniso_U_12
_atom_site_aniso_U_13
_atom_site_aniso_U_23
Cu1 0.0368(2) 0.0466(2) 0.0328(2) 0.00363(15) 0.00805(15) -0.00058(15)
Br1 0.0828(3) 0.0659(3) 0.0499(2) 0.0296(2) 0.0208(2) -0.00313(17)
P1 0.0385(4) 0.0433(4) 0.0407(4) 0.0002(3) 0.0131(3) 0.0015(3)
P2 0.0408(4) 0.0452(4) 0.0372(4) -0.0033(3) 0.0097(3) 0.0021(3)
P3 0.0370(4) 0.0487(5) 0.0363(4) 0.0002(3) 0.0081(3) 0.0015(3)
O1 0.242(5) 0.196(5) 0.182(4) -0.043(4) 0.090(4) -0.045(4)
C1 0.0458(17) 0.0483(18) 0.0425(17) -0.0066(14) 0.0096(14) 0.0054(14)
C2 0.0463(19) 0.067(2) 0.062(2) -0.0061(16) 0.0114(16) 0.0013(18)
C3 0.050(2) 0.085(3) 0.076(3) -0.015(2) 0.0053(19) 0.014(2)
C4 0.074(3) 0.083(3) 0.060(2) -0.031(2) -0.005(2) 0.002(2)
C5 0.089(3) 0.076(3) 0.058(2) -0.023(2) 0.014(2) -0.012(2)
C6 0.059(2) 0.062(2) 0.051(2) -0.0112(17) 0.0167(17) 0.0006(17)
C7 0.0359(15) 0.059(2) 0.0459(17) 0.0012(13) 0.0149(13) 0.0025(15)
C8 0.103(3) 0.070(3) 0.064(2) -0.018(2) 0.046(2) -0.012(2)
C9 0.124(4) 0.097(3) 0.071(3) -0.023(3) 0.048(3) -0.029(3)
C10 0.092(3) 0.120(4) 0.050(2) -0.010(3) 0.036(2) -0.002(2)
C11 0.078(3) 0.085(3) 0.062(2) 0.004(2) 0.029(2) 0.021(2)
C12 0.063(2) 0.059(2) 0.056(2) 0.0033(17) 0.0222(17) 0.0058(17)
C13 0.0466(17) 0.0470(18) 0.060(2) 0.0072(14) 0.0207(15) 0.0049(15)
C14 0.0435(16) 0.0478(18) 0.0487(18) 0.0021(13) 0.0084(14) 0.0085(14)
C15 0.0441(17) 0.058(2) 0.0376(16) -0.0107(15) 0.0095(13) 0.0012(14)
C16 0.063(2) 0.074(2) 0.051(2) 0.0039(19) 0.0222(17) -0.0006(18)
C17 0.081(3) 0.099(3) 0.060(2) -0.008(2) 0.036(2) -0.013(2)
C18 0.081(3) 0.116(4) 0.045(2) -0.023(3) 0.023(2) -0.008(2)
C19 0.088(3) 0.110(4) 0.045(2) -0.014(3) 0.012(2) 0.020(2)
C20 0.075(3) 0.072(3) 0.046(2) -0.009(2) 0.0075(17) 0.0068(18)
C21 0.067(2) 0.0541(19) 0.0369(16) -0.0173(16) 0.0125(15) 0.0035(14)
C22 0.070(2) 0.085(3) 0.062(2) -0.029(2) 0.0084(19) 0.006(2)
C23 0.099(3) 0.113(4) 0.084(3) -0.058(3) 0.014(3) 0.005(3)
C24 0.152(5) 0.083(3) 0.087(3) -0.051(3) 0.032(3) -0.019(3)
C25 0.154(4) 0.064(3) 0.083(3) -0.020(3) 0.049(3) -0.012(2)
C26 0.105(3) 0.050(2) 0.065(2) -0.012(2) 0.032(2) -0.0030(18)
C27 0.0428(17) 0.0547(19) 0.0439(17) -0.0046(14) 0.0100(14) -0.0057(14)
C28 0.068(2) 0.058(2) 0.051(2) 0.0054(18) 0.0112(17) -0.0041(17)
C29 0.080(3) 0.058(2) 0.087(3) 0.006(2) 0.012(2) -0.011(2)
C30 0.076(3) 0.080(3) 0.090(3) -0.008(2) 0.028(2) -0.037(3)
C31 0.092(3) 0.105(4) 0.058(2) -0.016(3) 0.031(2) -0.026(3)
C32 0.082(3) 0.066(2) 0.049(2) -0.005(2) 0.0206(19) -0.0041(17)
C33 0.0408(16) 0.0500(18) 0.0513(18) 0.0015(14) 0.0135(14) 0.0051(15)
C34 0.049(2) 0.099(3) 0.054(2) 0.0012(19) 0.0168(17) 0.007(2)
C35 0.068(3) 0.121(4) 0.078(3) 0.010(3) 0.038(2) 0.025(3)
C36 0.057(2) 0.085(3) 0.115(4) -0.006(2) 0.038(3) 0.014(3)
C37 0.054(2) 0.075(3) 0.107(4) -0.0156(19) 0.023(2) -0.022(3)
C38 0.054(2) 0.065(2) 0.072(2) -0.0098(17) 0.0218(18) -0.0135(19)
C39 0.0381(15) 0.0523(18) 0.0436(17) 0.0000(13) 0.0069(13) 0.0058(14)
C40 0.221(5) 0.172(5) 0.169(4) -0.058(4) 0.052(4) -0.042(4)
C41 0.213(5) 0.174(5) 0.176(4) -0.071(4) 0.028(5) -0.032(4)
C42 0.233(6) 0.178(5) 0.167(5) -0.041(4) 0.029(5) -0.048(4)

loop_
_atom_type_symbol
_atom_type_description
_atom_type_scat_dispersion_real
_atom_type_scat_dispersion_imag
_atom_type_scat_source
C C 0.0033 0.0016 'International Tables Vol C Tables 4.2.6.8 and 6.1.1.4'
H H 0.0000 0.0000 'International Tables Vol C Tables 4.2.6.8 and 6.1.1.4'
O O 0.0106 0.0060 'International Tables Vol C Tables 4.2.6.8 and 6.1.1.4'
P P 0.1023 0.0942 'International Tables Vol C Tables 4.2.6.8 and 6.1.1.4'
Cu Cu 0.3201 1.2651 'International Tables Vol C Tables 4.2.6.8 and 6.1.1.4'
Br Br -0.2901 2.4595 'International Tables Vol C Tables 4.2.6.8 and 6.1.1.4'

loop_
_geom_angle_atom_site_label_1
_geom_angle_atom_site_label_2
_geom_angle_atom_site_label_3
_geom_angle_site_symmetry_1
_geom_angle
_geom_angle_publ_flag
P3 Cu1 P1 . 113.74(3) y
P3 Cu1 P2 . 122.23(3) y
P1 Cu1 P2 . 89.30(3) y
P3 Cu1 Br1 . 102.02(3) y
P1 Cu1 Br1 . 115.56(3) y
P2 Cu1 Br1 . 114.67(3) y
C7 P1 C1 . 104.76(14) ?
C7 P1 C13 . 104.07(15) ?
C1 P1 C13 . 98.90(15) ?
C7 P1 Cu1 . 122.50(10) ?
C1 P1 Cu1 . 120.75(11) ?
C13 P1 Cu1 . 101.66(10) ?
C15 P2 C21 . 101.58(15) ?
C15 P2 C14 . 102.75(14) ?
C21 P2 C14 . 102.84(16) ?
C15 P2 Cu1 . 123.55(11) ?
C21 P2 Cu1 . 120.64(11) ?
C14 P2 Cu1 . 102.29(10) ?
C27 P3 C33 . 100.83(15) ?
C27 P3 C39 . 105.88(15) ?
C33 P3 C39 . 102.06(14) ?
C27 P3 Cu1 . 115.67(11) ?
C33 P3 Cu1 . 115.37(11) ?
C39 P3 Cu1 . 115.16(10) ?
C6 C1 C2 . 119.0(3) ?
C6 C1 P1 . 119.1(3) ?
C2 C1 P1 . 121.5(3) ?
C3 C2 C1 . 120.2(4) ?
C3 C2 H2 . 119.9 ?
C1 C2 H2 . 119.9 ?
C4 C3 C2 . 120.5(4) ?
C4 C3 H3 . 119.7 ?
C2 C3 H3 . 119.7 ?
C3 C4 C5 . 120.1(4) ?
C3 C4 H4 . 120.0 ?
C5 C4 H4 . 120.0 ?
C4 C5 C6 . 119.8(4) ?
C4 C5 H5 . 120.1 ?
C6 C5 H5 . 120.1 ?
C1 C6 C5 . 120.4(4) ?
C1 C6 H6 . 119.8 ?
C5 C6 H6 . 119.8 ?
C8 C7 C12 . 117.8(3) ?
C8 C7 P1 . 121.5(3) ?
C12 C7 P1 . 120.3(3) ?
C7 C8 C9 . 121.4(4) ?
C7 C8 H8 . 119.3 ?
C9 C8 H8 . 119.3 ?
C10 C9 C8 . 119.7(4) ?
C10 C9 H9 . 120.2 ?
C8 C9 H9 . 120.2 ?
C11 C10 C9 . 120.1(4) ?
C11 C10 H10 . 119.9 ?
C9 C10 H10 . 119.9 ?
C10 C11 C12 . 120.3(4) ?
C10 C11 H11 . 119.8 ?
C12 C11 H11 . 119.8 ?
C7 C12 C11 . 120.6(4) ?
C7 C12 H12 . 119.7 ?
C11 C12 H12 . 119.7 ?
C14 C13 P1 . 108.1(2) ?
C14 C13 H13A . 110.1 ?
P1 C13 H13A . 110.1 ?
C14 C13 H13B . 110.1 ?
P1 C13 H13B . 110.1 ?
H13A C13 H13B . 108.4 ?
C13 C14 P2 . 110.4(2) ?
C13 C14 H14A . 109.6 ?
P2 C14 H14A . 109.6 ?
C13 C14 H14B . 109.6 ?
P2 C14 H14B . 109.6 ?
H14A C14 H14B . 108.1 ?
C16 C15 C20 . 118.8(3) ?
C16 C15 P2 . 119.1(3) ?
C20 C15 P2 . 122.1(3) ?
C15 C16 C17 . 120.0(4) ?
C15 C16 H16 . 120.0 ?
C17 C16 H16 . 120.0 ?
C18 C17 C16 . 121.2(4) ?
C18 C17 H17 . 119.4 ?
C16 C17 H17 . 119.4 ?
C17 C18 C19 . 119.4(4) ?
C17 C18 H18 . 120.3 ?
C19 C18 H18 . 120.3 ?
C18 C19 C20 . 121.2(4) ?
C18 C19 H19 . 119.4 ?
C20 C19 H19 . 119.4 ?
C15 C20 C19 . 119.4(4) ?
C15 C20 H20 . 120.3 ?
C19 C20 H20 . 120.3 ?
C26 C21 C22 . 118.8(4) ?
C26 C21 P2 . 124.6(3) ?
C22 C21 P2 . 116.6(3) ?
C21 C22 C23 . 119.0(5) ?
C21 C22 H22 . 120.5 ?
C23 C22 H22 . 120.5 ?
C24 C23 C22 . 120.6(5) ?
C24 C23 H23 . 119.7 ?
C22 C23 H23 . 119.7 ?
C25 C24 C23 . 120.5(5) ?
C25 C24 H24 . 119.8 ?
C23 C24 H24 . 119.8 ?
C24 C25 C26 . 119.7(5) ?
C24 C25 H25 . 120.1 ?
C26 C25 H25 . 120.1 ?
C21 C26 C25 . 121.4(5) ?
C21 C26 H26 . 119.3 ?
C25 C26 H26 . 119.3 ?
C32 C27 C28 . 117.5(3) ?
C32 C27 P3 . 124.7(3) ?
C28 C27 P3 . 117.8(3) ?
C29 C28 C27 . 122.1(4) ?
C29 C28 H28 . 119.0 ?
C27 C28 H28 . 119.0 ?
C30 C29 C28 . 119.7(4) ?
C30 C29 H29 . 120.2 ?
C28 C29 H29 . 120.2 ?
C31 C30 C29 . 119.8(4) ?
C31 C30 H30 . 120.1 ?
C29 C30 H30 . 120.1 ?
C30 C31 C32 . 120.7(4) ?
C30 C31 H31 . 119.7 ?
C32 C31 H31 . 119.7 ?
C27 C32 C31 . 120.2(4) ?
C27 C32 H32 . 119.9 ?
C31 C32 H32 . 119.9 ?
C34 C33 C38 . 118.7(3) ?
C34 C33 P3 . 119.7(3) ?
C38 C33 P3 . 121.7(3) ?
C33 C34 C35 . 119.8(4) ?
C33 C34 H34 . 120.1 ?
C35 C34 H34 . 120.1 ?
C36 C35 C34 . 120.4(4) ?
C36 C35 H35 . 119.8 ?
C34 C35 H35 . 119.8 ?
C37 C36 C35 . 120.6(4) ?
C37 C36 H36 . 119.7 ?
C35 C36 H36 . 119.7 ?
C36 C37 C38 . 119.7(4) ?
C36 C37 H37 . 120.1 ?
C38 C37 H37 . 120.1 ?
C33 C38 C37 . 120.8(4) ?
C33 C38 H38 . 119.6 ?
C37 C38 H38 . 119.6 ?
C39 C39 P3 3_666 114.0(3) ?
C39 C39 H39A 3_666 108.7 ?
P3 C39 H39A . 108.7 ?
C39 C39 H39B 3_666 108.7 ?
P3 C39 H39B . 108.7 ?
H39A C39 H39B . 107.6 ?
O1 C40 C41 . 125.0(10) ?
O1 C40 C42 . 117.3(10) ?
C41 C40 C42 . 115.1(11) ?
C40 C41 H41A . 109.5 ?
C40 C41 H41B . 109.5 ?
H41A C41 H41B . 109.5 ?
C40 C41 H41C . 109.5 ?
H41A C41 H41C . 109.5 ?
H41B C41 H41C . 109.5 ?
C40 C42 H42A . 109.5 ?
C40 C42 H42B . 109.5 ?
H42A C42 H42B . 109.5 ?
C40 C42 H42C . 109.5 ?
H42A C42 H42C . 109.5 ?
H42B C42 H42C . 109.5 ?

loop_
_geom_bond_atom_site_label_1
_geom_bond_atom_site_label_2
_geom_bond_site_symmetry_2
_geom_bond_distance
_geom_bond_publ_flag
Cu1 P3 . 2.2740(8) y
Cu1 P1 . 2.2992(8) y
Cu1 P2 . 2.3205(9) y
Cu1 Br1 . 2.4381(5) y
P1 C7 . 1.818(3) ?
P1 C1 . 1.824(3) ?
P1 C13 . 1.845(3) ?
P2 C15 . 1.824(3) ?
P2 C21 . 1.830(3) ?
P2 C14 . 1.834(3) ?
P3 C27 . 1.823(3) ?
P3 C33 . 1.838(3) ?
P3 C39 . 1.845(3) ?
O1 C40 . 1.193(11) ?
C1 C6 . 1.373(5) ?
C1 C2 . 1.391(5) ?
C2 C3 . 1.377(5) ?
C2 H2 . 0.9300 ?
C3 C4 . 1.367(6) ?
C3 H3 . 0.9300 ?
C4 C5 . 1.372(6) ?
C4 H4 . 0.9300 ?
C5 C6 . 1.395(5) ?
C5 H5 . 0.9300 ?
C6 H6 . 0.9300 ?
C7 C8 . 1.369(5) ?
C7 C12 . 1.381(5) ?
C8 C9 . 1.385(6) ?
C8 H8 . 0.9300 ?
C9 C10 . 1.362(6) ?
C9 H9 . 0.9300 ?
C10 C11 . 1.349(6) ?
C10 H10 . 0.9300 ?
C11 C12 . 1.387(5) ?
C11 H11 . 0.9300 ?
C12 H12 . 0.9300 ?
C13 C14 . 1.537(5) ?
C13 H13A . 0.9700 ?
C13 H13B . 0.9700 ?
C14 H14A . 0.9700 ?
C14 H14B . 0.9700 ?
C15 C16 . 1.379(5) ?
C15 C20 . 1.385(5) ?
C16 C17 . 1.394(5) ?
C16 H16 . 0.9300 ?
C17 C18 . 1.337(6) ?
C17 H17 . 0.9300 ?
C18 C19 . 1.368(7) ?
C18 H18 . 0.9300 ?
C19 C20 . 1.389(6) ?
C19 H19 . 0.9300 ?
C20 H20 . 0.9300 ?
C21 C26 . 1.374(5) ?
C21 C22 . 1.388(5) ?
C22 C23 . 1.412(6) ?
C22 H22 . 0.9300 ?
C23 C24 . 1.363(8) ?
C23 H23 . 0.9300 ?
C24 C25 . 1.352(7) ?
C24 H24 . 0.9300 ?
C25 C26 . 1.395(6) ?
C25 H25 . 0.9300 ?
C26 H26 . 0.9300 ?
C27 C32 . 1.371(5) ?
C27 C28 . 1.381(5) ?
C28 C29 . 1.366(5) ?
C28 H28 . 0.9300 ?
C29 C30 . 1.362(6) ?
C29 H29 . 0.9300 ?
C30 C31 . 1.354(6) ?
C30 H30 . 0.9300 ?
C31 C32 . 1.395(6) ?
C31 H31 . 0.9300 ?
C32 H32 . 0.9300 ?
C33 C34 . 1.372(5) ?
C33 C38 . 1.377(5) ?
C34 C35 . 1.396(5) ?
C34 H34 . 0.9300 ?
C35 C36 . 1.352(7) ?
C35 H35 . 0.9300 ?
C36 C37 . 1.351(7) ?
C36 H36 . 0.9300 ?
C37 C38 . 1.387(5) ?
C37 H37 . 0.9300 ?
C38 H38 . 0.9300 ?
C39 C39 3_666 1.533(6) ?
C39 H39A . 0.9700 ?
C39 H39B . 0.9700 ?
C40 C41 . 1.417(9) ?
C40 C42 . 1.422(9) ?
C41 H41A . 0.9600 ?
C41 H41B . 0.9600 ?
C41 H41C . 0.9600 ?
C42 H42A . 0.9600 ?
C42 H42B . 0.9600 ?
C42 H42C . 0.9600 ?

loop_
_geom_hbond_atom_site_label_D
_geom_hbond_atom_site_label_H
_geom_hbond_atom_site_label_A
_geom_hbond_site_symmetry_A
_geom_hbond_distance_DH
_geom_hbond_distance_HA
_geom_hbond_distance_DA
_geom_hbond_angle_DHA
C16 H16 Br1 . 0.93 2.86 3.760(4) 163.5
C32 H32 Br1 3_666 0.93 2.82 3.666(4) 151.2

loop_
_geom_torsion_atom_site_label_1
_geom_torsion_atom_site_label_2
_geom_torsion_atom_site_label_3
_geom_torsion_atom_site_label_4
_geom_torsion_site_symmetry_4
_geom_torsion
P3 Cu1 P1 C7 . -8.49(14)
P2 Cu1 P1 C7 . -133.75(13)
Br1 Cu1 P1 C7 . 109.07(13)
P3 Cu1 P1 C1 . -145.43(12)
P2 Cu1 P1 C1 . 89.31(12)
Br1 Cu1 P1 C1 . -27.88(12)
P3 Cu1 P1 C13 . 106.71(12)
P2 Cu1 P1 C13 . -18.55(12)
Br1 Cu1 P1 C13 . -135.73(12)
P3 Cu1 P2 C15 . 119.84(12)
P1 Cu1 P2 C15 . -122.24(12)
Br1 Cu1 P2 C15 . -4.25(12)
P3 Cu1 P2 C21 . -12.44(15)
P1 Cu1 P2 C21 . 105.48(14)
Br1 Cu1 P2 C21 . -136.53(14)
P3 Cu1 P2 C14 . -125.61(11)
P1 Cu1 P2 C14 . -7.68(11)
Br1 Cu1 P2 C14 . 110.30(11)
P1 Cu1 P3 C27 . -43.39(12)
P2 Cu1 P3 C27 . 61.77(13)
Br1 Cu1 P3 C27 . -168.53(12)
P1 Cu1 P3 C33 . -160.69(12)
P2 Cu1 P3 C33 . -55.52(12)
Br1 Cu1 P3 C33 . 74.17(12)
P1 Cu1 P3 C39 . 80.75(12)
P2 Cu1 P3 C39 . -174.08(11)
Br1 Cu1 P3 C39 . -44.39(12)
C7 P1 C1 C6 . -147.2(3)
C13 P1 C1 C6 . 105.6(3)
Cu1 P1 C1 C6 . -3.7(3)
C7 P1 C1 C2 . 40.1(3)
C13 P1 C1 C2 . -67.1(3)
Cu1 P1 C1 C2 . -176.4(2)
C6 C1 C2 C3 . -0.8(5)
P1 C1 C2 C3 . 171.9(3)
C1 C2 C3 C4 . -0.3(6)
C2 C3 C4 C5 . 0.9(7)
C3 C4 C5 C6 . -0.5(7)
C2 C1 C6 C5 . 1.2(5)
P1 C1 C6 C5 . -171.7(3)
C4 C5 C6 C1 . -0.6(6)
C1 P1 C7 C8 . -141.9(3)
C13 P1 C7 C8 . -38.5(3)
Cu1 P1 C7 C8 . 75.5(3)
C1 P1 C7 C12 . 45.7(3)
C13 P1 C7 C12 . 149.0(3)
Cu1 P1 C7 C12 . -97.0(3)
C12 C7 C8 C9 . -1.2(6)
P1 C7 C8 C9 . -173.8(4)
C7 C8 C9 C10 . 0.5(8)
C8 C9 C10 C11 . 0.9(8)
C9 C10 C11 C12 . -1.5(7)
C8 C7 C12 C11 . 0.6(5)
P1 C7 C12 C11 . 173.3(3)
C10 C11 C12 C7 . 0.8(6)
C7 P1 C13 C14 . 176.0(2)
C1 P1 C13 C14 . -76.3(2)
Cu1 P1 C13 C14 . 47.8(2)
P1 C13 C14 P2 . -59.6(3)
C15 P2 C14 C13 . 168.9(2)
C21 P2 C14 C13 . -85.9(2)
Cu1 P2 C14 C13 . 39.9(2)
C21 P2 C15 C16 . 136.2(3)
C14 P2 C15 C16 . -117.6(3)
Cu1 P2 C15 C16 . -3.3(3)
C21 P2 C15 C20 . -43.9(3)
C14 P2 C15 C20 . 62.3(3)
Cu1 P2 C15 C20 . 176.7(2)
C20 C15 C16 C17 . 0.2(5)
P2 C15 C16 C17 . -179.9(3)
C15 C16 C17 C18 . -0.5(6)
C16 C17 C18 C19 . 0.5(7)
C17 C18 C19 C20 . -0.3(7)
C16 C15 C20 C19 . 0.1(5)
P2 C15 C20 C19 . -179.9(3)
C18 C19 C20 C15 . 0.0(6)
C15 P2 C21 C26 . 114.5(3)
C14 P2 C21 C26 . 8.4(3)
Cu1 P2 C21 C26 . -104.5(3)
C15 P2 C21 C22 . -66.6(3)
C14 P2 C21 C22 . -172.8(3)
Cu1 P2 C21 C22 . 74.3(3)
C26 C21 C22 C23 . -0.2(5)
P2 C21 C22 C23 . -179.1(3)
C21 C22 C23 C24 . -0.1(7)
C22 C23 C24 C25 . 0.8(8)
C23 C24 C25 C26 . -1.2(8)
C22 C21 C26 C25 . -0.2(6)
P2 C21 C26 C25 . 178.6(3)
C24 C25 C26 C21 . 0.9(7)
C33 P3 C27 C32 . -109.5(3)
C39 P3 C27 C32 . -3.5(3)
Cu1 P3 C27 C32 . 125.4(3)
C33 P3 C27 C28 . 71.9(3)
C39 P3 C27 C28 . 177.9(3)
Cu1 P3 C27 C28 . -53.3(3)
C32 C27 C28 C29 . -0.1(5)
P3 C27 C28 C29 . 178.6(3)
C27 C28 C29 C30 . -1.0(6)
C28 C29 C30 C31 . 1.5(7)
C29 C30 C31 C32 . -0.9(7)
C28 C27 C32 C31 . 0.7(5)
P3 C27 C32 C31 . -177.9(3)
C30 C31 C32 C27 . -0.2(7)
C27 P3 C33 C34 . -137.3(3)
C39 P3 C33 C34 . 113.6(3)
Cu1 P3 C33 C34 . -12.0(3)
C27 P3 C33 C38 . 40.8(3)
C39 P3 C33 C38 . -68.2(3)
Cu1 P3 C33 C38 . 166.2(3)
C38 C33 C34 C35 . -0.5(6)
P3 C33 C34 C35 . 177.7(3)
C33 C34 C35 C36 . 0.7(7)
C34 C35 C36 C37 . 0.1(8)
C35 C36 C37 C38 . -1.0(7)
C34 C33 C38 C37 . -0.4(6)
P3 C33 C38 C37 . -178.5(3)
C36 C37 C38 C33 . 1.2(7)
C27 P3 C39 C39 3_666 80.6(3)
C33 P3 C39 C39 3_666 -174.3(3)
Cu1 P3 C39 C39 3_666 -48.5(4)
